data_1503239
loop_
_publ_author_name
'Hong, Deng'
'Chen, Zhengbo'
'Lin, Xufeng'
'Wang, Yanguang'

_publ_section_title
;
 Synthesis of substituted indoles from 2-azidoacrylates and ortho-silyl
 aryltriflates.
;
_journal_issue 20
_journal_name_full 'Organic letters'
_journal_page_first 4608
_journal_page_last 4611
_journal_paper_doi 10.1021/ol101934v
_journal_volume 12
_journal_year 2010
_chemical_formula_sum 'C21 H17 N O2'
_chemical_formula_weight 315.36
_chemical_name_systematic
; 
 ? 
;
_space_group_IT_number 14
_symmetry_cell_setting monoclinic
_symmetry_space_group_name_Hall '-P 2yn'
_symmetry_space_group_name_H-M 'P 1 21/n 1'
_atom_sites_solution_hydrogens geom
_atom_sites_solution_primary direct
_atom_sites_solution_secondary difmap
_audit_creation_method SHELXL-97
_cell_angle_alpha 90.00
_cell_angle_beta 99.239(2)
_cell_angle_gamma 90.00
_cell_formula_units_Z 8
_cell_length_a 15.8403(12)
_cell_length_b 9.3434(7)
_cell_length_c 22.2175(16)
_cell_measurement_reflns_used 3023
_cell_measurement_temperature 293(2)
_cell_measurement_theta_max 46.705
_cell_measurement_theta_min 4.739
_cell_volume 3245.6(4)
_computing_cell_refinement 'Bruker SMART'
_computing_data_collection 'Bruker SMART'
_computing_data_reduction 'Bruker SHELXTL'
_computing_molecular_graphics 'Bruker SHELXTL'
_computing_publication_material 'Bruker SHELXTL'
_computing_structure_refinement 'SHELXL-97 (Sheldrick, 1997)'
_computing_structure_solution 'SHELXS-97 (Sheldrick, 1990)'
_diffrn_ambient_temperature 293(2)
_diffrn_measured_fraction_theta_full 0.997
_diffrn_measured_fraction_theta_max 0.997
_diffrn_measurement_device_type 'CCD area detector'
_diffrn_measurement_method 'phi and omega scans'
_diffrn_radiation_monochromator graphite
_diffrn_radiation_source 'fine-focus sealed tube'
_diffrn_radiation_type MoK\a
_diffrn_radiation_wavelength 0.71073
_diffrn_reflns_av_R_equivalents 0.0637
_diffrn_reflns_av_sigmaI/netI 0.0797
_diffrn_reflns_limit_h_max 17
_diffrn_reflns_limit_h_min -20
_diffrn_reflns_limit_k_max 11
_diffrn_reflns_limit_k_min -11
_diffrn_reflns_limit_l_max 28
_diffrn_reflns_limit_l_min -24
_diffrn_reflns_number 18674
_diffrn_reflns_theta_full 27.00
_diffrn_reflns_theta_max 27.00
_diffrn_reflns_theta_min 1.86
_exptl_absorpt_coefficient_mu 0.083
_exptl_absorpt_correction_T_max 1.00000
_exptl_absorpt_correction_T_min 0.76648
_exptl_absorpt_correction_type empirical
_exptl_absorpt_process_details sadabs
_exptl_crystal_colour colorless
_exptl_crystal_density_diffrn 1.291
_exptl_crystal_density_method 'not measured'
_exptl_crystal_description prismatic
_exptl_crystal_F_000 1328
_exptl_crystal_size_max 0.435
_exptl_crystal_size_mid 0.414
_exptl_crystal_size_min 0.286
_refine_diff_density_max 0.231
_refine_diff_density_min -0.303
_refine_diff_density_rms 0.046
_refine_ls_extinction_coef 0.0022(5)
_refine_ls_extinction_expression Fc^*^=kFc[1+0.001xFc^2^\l^3^/sin(2\q)]^-1/4^
_refine_ls_extinction_method SHELXL
_refine_ls_goodness_of_fit_ref 0.856
_refine_ls_hydrogen_treatment mixed
_refine_ls_matrix_type full
_refine_ls_number_parameters 444
_refine_ls_number_reflns 7056
_refine_ls_number_restraints 2
_refine_ls_restrained_S_all 0.856
_refine_ls_R_factor_all 0.1044
_refine_ls_R_factor_gt 0.0599
_refine_ls_shift/su_max 0.001
_refine_ls_shift/su_mean 0.000
_refine_ls_structure_factor_coef Fsqd
_refine_ls_weighting_details 'calc w=1/[\s^2^(Fo^2^)+(0.0745P)^2^+0.0000P] where P=(Fo^2^+2Fc^2^)/3'
_refine_ls_weighting_scheme calc
_refine_ls_wR_factor_gt 0.1386
_refine_ls_wR_factor_ref 0.1529
_reflns_number_gt 3637
_reflns_number_total 7056
_reflns_threshold_expression >2sigma(I)
_cod_data_source_file ol101934v_si_003.cif
_cod_data_source_block cd28316
_cod_depositor_comments
;
The following automatic conversions were performed:

'_symmetry_cell_setting' value 'Monoclinic' changed to 'monoclinic'
according to /home/saulius/struct/CIF-dictionaries/cif_core.dic
dictionary named 'cif_core.dic' version 2.4.2 from 2011-04-26.

Automatic conversion script
Id: cif_fix_values 1715 2011-07-08 13:25:40Z adriana 
;
_cod_original_sg_symbol_H-M P2(1)/n
_cod_database_code 1503239

loop_
_symmetry_equiv_pos_as_xyz
'x, y, z'
'-x+1/2, y+1/2, -z+1/2'
'-x, -y, -z'
'x-1/2, -y-1/2, z-1/2'

loop_
_atom_site_label
_atom_site_type_symbol
_atom_site_fract_x
_atom_site_fract_y
_atom_site_fract_z
_atom_site_U_iso_or_equiv
_atom_site_adp_type
_atom_site_occupancy
_atom_site_symmetry_multiplicity
_atom_site_calc_flag
_atom_site_refinement_flags
N1 N 0.73760(12) 0.89244(19) 0.90073(8) 0.0469(5) Uani 1 1 d D
N2 N 1.03829(12) 0.90277(19) 0.93263(8) 0.0472(5) Uani 1 1 d D
O1 O 0.88399(10) 0.78399(17) 0.97257(7) 0.0624(5) Uani 1 1 d .
O2 O 0.80222(9) 0.66414(16) 1.02894(6) 0.0542(4) Uani 1 1 d .
O3 O 0.89523(10) 1.00076(16) 0.85363(7) 0.0546(4) Uani 1 1 d .
O4 O 0.98054(10) 1.14661(16) 0.80974(7) 0.0612(5) Uani 1 1 d .
C1 C 0.73342(14) 0.8032(2) 0.94978(9) 0.0429(5) Uani 1 1 d .
C2 C 0.64902(13) 0.7860(2) 0.95718(9) 0.0416(5) Uani 1 1 d .
C3 C 0.59964(14) 0.8670(2) 0.90947(9) 0.0430(5) Uani 1 1 d .
C4 C 0.65610(14) 0.9325(2) 0.87596(9) 0.0431(5) Uani 1 1 d .
C5 C 0.62753(14) 1.0191(2) 0.82336(9) 0.0441(5) Uani 1 1 d .
C6 C 0.68230(16) 1.0858(2) 0.78841(10) 0.0563(6) Uani 1 1 d .
H6 H 0.7412 1.0758 0.7992 0.068 Uiso 1 1 calc R
C7 C 0.64941(19) 1.1659(3) 0.73829(11) 0.0679(7) Uani 1 1 d .
H7 H 0.6861 1.2104 0.7153 0.081 Uiso 1 1 calc R
C8 C 0.56104(19) 1.1808(3) 0.72169(11) 0.0692(7) Uani 1 1 d .
H8 H 0.5391 1.2349 0.6876 0.083 Uiso 1 1 calc R
C9 C 0.50686(17) 1.1167(2) 0.75494(10) 0.0612(7) Uani 1 1 d .
H9 H 0.4482 1.1283 0.7433 0.073 Uiso 1 1 calc R
C10 C 0.53739(15) 1.0333(2) 0.80664(10) 0.0488(6) Uani 1 1 d .
C11 C 0.48068(15) 0.9634(2) 0.84094(10) 0.0554(6) Uani 1 1 d .
H11 H 0.4220 0.9730 0.8286 0.066 Uiso 1 1 calc R
C12 C 0.50966(14) 0.8834(2) 0.89101(10) 0.0509(6) Uani 1 1 d .
H12 H 0.4714 0.8399 0.9130 0.061 Uiso 1 1 calc R
C13 C 0.81494(15) 0.7511(2) 0.98426(9) 0.0458(5) Uani 1 1 d .
C14 C 0.87730(15) 0.6006(2) 1.06531(10) 0.0561(6) Uani 1 1 d .
H14A H 0.9111 0.6738 1.0890 0.067 Uiso 1 1 calc R
H14B H 0.9125 0.5546 1.0390 0.067 Uiso 1 1 calc R
C15 C 0.84685(18) 0.4920(3) 1.10710(11) 0.0716(8) Uani 1 1 d .
H15A H 0.8150 0.5394 1.1345 0.107 Uiso 1 1 calc R
H15B H 0.8953 0.4442 1.1301 0.107 Uiso 1 1 calc R
H15C H 0.8109 0.4230 1.0833 0.107 Uiso 1 1 calc R
C16 C 0.61167(13) 0.7065(2) 1.00414(9) 0.0417(5) Uani 1 1 d .
C17 C 0.62758(14) 0.5616(2) 1.01548(9) 0.0487(6) Uani 1 1 d .
H17 H 0.6636 0.5124 0.9936 0.058 Uiso 1 1 calc R
C18 C 0.59061(15) 0.4909(3) 1.05862(10) 0.0572(6) Uani 1 1 d .
H18 H 0.6018 0.3941 1.0656 0.069 Uiso 1 1 calc R
C19 C 0.53742(16) 0.5611(3) 1.09149(10) 0.0634(7) Uani 1 1 d .
H19 H 0.5127 0.5122 1.1207 0.076 Uiso 1 1 calc R
C20 C 0.52056(15) 0.7047(3) 1.08114(10) 0.0592(6) Uani 1 1 d .
H20 H 0.4843 0.7531 1.1032 0.071 Uiso 1 1 calc R
C21 C 0.55774(14) 0.7758(2) 1.03788(10) 0.0501(6) Uani 1 1 d .
H21 H 0.5464 0.8727 1.0312 0.060 Uiso 1 1 calc R
C22 C 1.04539(14) 0.9873(2) 0.88275(9) 0.0454(5) Uani 1 1 d .
C23 C 1.13140(14) 1.0044(2) 0.87760(9) 0.0429(5) Uani 1 1 d .
C24 C 1.17770(14) 0.9281(2) 0.92822(9) 0.0450(5) Uani 1 1 d .
C25 C 1.11866(14) 0.8662(2) 0.96080(9) 0.0442(5) Uani 1 1 d .
C26 C 1.14297(14) 0.7784(2) 1.01302(9) 0.0455(5) Uani 1 1 d .
C27 C 1.08524(16) 0.7088(2) 1.04444(10) 0.0580(6) Uani 1 1 d .
H27 H 1.0268 0.7217 1.0320 0.070 Uiso 1 1 calc R
C28 C 1.11323(17) 0.6224(3) 1.09303(11) 0.0677(7) Uani 1 1 d .
H28 H 1.0740 0.5750 1.1129 0.081 Uiso 1 1 calc R
C29 C 1.20070(18) 0.6053(3) 1.11276(11) 0.0699(7) Uani 1 1 d .
H29 H 1.2196 0.5471 1.1462 0.084 Uiso 1 1 calc R
C30 C 1.25874(17) 0.6725(3) 1.08370(10) 0.0627(7) Uani 1 1 d .
H30 H 1.3168 0.6609 1.0979 0.075 Uiso 1 1 calc R
C31 C 1.23217(15) 0.7595(2) 1.03221(10) 0.0512(6) Uani 1 1 d .
C32 C 1.29201(15) 0.8243(2) 0.99884(10) 0.0569(6) Uani 1 1 d .
H32 H 1.3502 0.8119 1.0124 0.068 Uiso 1 1 calc R
C33 C 1.26653(15) 0.9032(2) 0.94802(11) 0.0547(6) Uani 1 1 d .
H33 H 1.3068 0.9409 0.9262 0.066 Uiso 1 1 calc R
C34 C 0.96557(15) 1.0432(2) 0.84775(9) 0.0454(5) Uani 1 1 d .
C35 C 0.90842(16) 1.2014(3) 0.76777(12) 0.0698(8) Uani 1 1 d .
H35A H 0.9217 1.2965 0.7544 0.084 Uiso 1 1 calc R
H35B H 0.8591 1.2088 0.7884 0.084 Uiso 1 1 calc R
C36 C 0.8876(2) 1.1059(3) 0.71375(12) 0.0928(10) Uani 1 1 d .
H36A H 0.9373 1.0946 0.6945 0.139 Uiso 1 1 calc R
H36B H 0.8422 1.1476 0.6853 0.139 Uiso 1 1 calc R
H36C H 0.8699 1.0141 0.7266 0.139 Uiso 1 1 calc R
C37 C 1.16989(14) 1.0771(2) 0.82977(9) 0.0449(5) Uani 1 1 d .
C38 C 1.14047(15) 1.0539(2) 0.76805(10) 0.0537(6) Uani 1 1 d .
H38 H 1.0946 0.9926 0.7562 0.064 Uiso 1 1 calc R
C39 C 1.17889(17) 1.1212(3) 0.72439(11) 0.0667(7) Uani 1 1 d .
H39 H 1.1581 1.1051 0.6834 0.080 Uiso 1 1 calc R
C40 C 1.24702(18) 1.2115(3) 0.74006(12) 0.0696(7) Uani 1 1 d .
H40 H 1.2718 1.2575 0.7101 0.084 Uiso 1 1 calc R
C41 C 1.27826(16) 1.2330(3) 0.80115(11) 0.0633(7) Uani 1 1 d .
H41 H 1.3253 1.2922 0.8126 0.076 Uiso 1 1 calc R
C42 C 1.23986(15) 1.1667(2) 0.84515(10) 0.0536(6) Uani 1 1 d .
H42 H 1.2613 1.1825 0.8861 0.064 Uiso 1 1 calc R
H1 H 0.7843(12) 0.925(2) 0.8874(10) 0.063(7) Uiso 1 1 d D
H2 H 0.9914(12) 0.876(2) 0.9456(11) 0.072(8) Uiso 1 1 d D

loop_
_atom_site_aniso_label
_atom_site_aniso_U_11
_atom_site_aniso_U_22
_atom_site_aniso_U_33
_atom_site_aniso_U_23
_atom_site_aniso_U_13
_atom_site_aniso_U_12
N1 0.0467(12) 0.0523(11) 0.0410(11) 0.0066(9) 0.0047(10) -0.0036(10)
N2 0.0458(12) 0.0520(11) 0.0427(11) 0.0051(9) 0.0034(10) 0.0006(10)
O1 0.0465(10) 0.0812(11) 0.0594(10) 0.0230(9) 0.0079(9) -0.0009(9)
O2 0.0496(9) 0.0666(10) 0.0441(9) 0.0147(8) 0.0005(8) 0.0004(8)
O3 0.0490(10) 0.0626(10) 0.0516(9) 0.0128(8) 0.0064(8) -0.0027(8)
O4 0.0508(10) 0.0632(10) 0.0683(11) 0.0258(9) 0.0055(9) -0.0011(8)
C1 0.0510(13) 0.0450(12) 0.0322(11) 0.0038(10) 0.0054(10) 0.0008(11)
C2 0.0420(12) 0.0434(11) 0.0395(12) -0.0022(10) 0.0065(10) -0.0010(10)
C3 0.0454(12) 0.0428(11) 0.0394(12) -0.0029(10) 0.0030(11) -0.0022(10)
C4 0.0431(12) 0.0438(12) 0.0398(12) -0.0019(10) -0.0012(11) 0.0026(10)
C5 0.0508(13) 0.0408(11) 0.0391(12) -0.0025(10) 0.0019(11) 0.0006(10)
C6 0.0551(15) 0.0617(14) 0.0494(14) 0.0058(12) 0.0000(12) -0.0005(12)
C7 0.0765(19) 0.0701(16) 0.0553(16) 0.0159(13) 0.0053(15) -0.0018(15)
C8 0.081(2) 0.0678(17) 0.0533(16) 0.0146(13) -0.0043(15) 0.0126(15)
C9 0.0608(16) 0.0656(15) 0.0526(15) 0.0029(13) -0.0044(13) 0.0119(13)
C10 0.0531(14) 0.0485(12) 0.0419(12) -0.0028(10) -0.0013(11) 0.0083(11)
C11 0.0456(13) 0.0590(14) 0.0578(15) -0.0008(12) -0.0029(12) 0.0075(12)
C12 0.0460(13) 0.0533(13) 0.0518(14) 0.0003(11) 0.0027(11) -0.0007(11)
C13 0.0522(14) 0.0473(12) 0.0380(12) 0.0037(10) 0.0072(11) -0.0027(11)
C14 0.0549(15) 0.0621(14) 0.0474(13) 0.0059(12) -0.0044(12) 0.0044(12)
C15 0.0809(19) 0.0730(17) 0.0589(16) 0.0176(13) 0.0046(15) 0.0080(15)
C16 0.0396(12) 0.0480(12) 0.0353(11) -0.0028(10) -0.0006(10) -0.0023(10)
C17 0.0499(13) 0.0530(13) 0.0415(12) -0.0005(11) 0.0022(11) -0.0005(11)
C18 0.0572(15) 0.0595(14) 0.0518(14) 0.0092(12) -0.0008(13) -0.0076(13)
C19 0.0609(16) 0.087(2) 0.0404(14) 0.0133(13) 0.0030(13) -0.0179(15)
C20 0.0496(14) 0.0856(19) 0.0435(14) -0.0086(13) 0.0107(12) -0.0060(14)
C21 0.0465(13) 0.0556(13) 0.0472(13) -0.0057(11) 0.0038(11) -0.0041(11)
C22 0.0521(14) 0.0445(12) 0.0389(12) 0.0015(10) 0.0051(11) -0.0003(11)
C23 0.0424(12) 0.0441(11) 0.0422(12) -0.0059(10) 0.0072(11) -0.0017(10)
C24 0.0434(12) 0.0464(12) 0.0434(13) -0.0055(10) 0.0013(11) 0.0005(11)
C25 0.0432(12) 0.0432(12) 0.0439(13) -0.0036(10) 0.0005(11) 0.0033(10)
C26 0.0463(13) 0.0480(12) 0.0398(12) -0.0036(10) -0.0003(11) 0.0055(11)
C27 0.0557(15) 0.0682(15) 0.0474(14) 0.0085(12) 0.0000(12) 0.0053(13)
C28 0.0664(17) 0.0823(18) 0.0531(15) 0.0172(14) 0.0053(14) 0.0082(15)
C29 0.0749(19) 0.0815(18) 0.0494(15) 0.0158(14) -0.0023(14) 0.0154(16)
C30 0.0578(16) 0.0764(17) 0.0487(15) 0.0013(13) -0.0067(13) 0.0142(14)
C31 0.0513(14) 0.0557(13) 0.0436(13) -0.0056(11) -0.0017(12) 0.0080(12)
C32 0.0438(13) 0.0656(15) 0.0573(15) -0.0037(13) -0.0041(12) 0.0060(12)
C33 0.0441(13) 0.0615(14) 0.0574(15) -0.0007(12) 0.0048(12) -0.0008(12)
C34 0.0525(14) 0.0432(12) 0.0417(13) 0.0037(10) 0.0113(11) -0.0029(11)
C35 0.0573(16) 0.0714(16) 0.0776(19) 0.0372(15) 0.0019(15) 0.0036(14)
C36 0.088(2) 0.131(3) 0.0563(17) 0.0190(18) 0.0031(17) 0.020(2)
C37 0.0464(13) 0.0440(12) 0.0433(13) -0.0048(10) 0.0043(11) 0.0028(10)
C38 0.0505(14) 0.0607(14) 0.0483(14) -0.0106(12) 0.0033(12) -0.0101(12)
C39 0.0726(18) 0.0849(18) 0.0416(14) -0.0045(13) 0.0054(13) -0.0082(16)
C40 0.0761(19) 0.0801(18) 0.0545(16) 0.0047(14) 0.0155(15) -0.0147(16)
C41 0.0573(15) 0.0706(16) 0.0613(16) -0.0001(13) 0.0077(14) -0.0176(13)
C42 0.0570(15) 0.0582(14) 0.0442(13) -0.0056(11) 0.0035(12) -0.0087(12)

loop_
_atom_type_symbol
_atom_type_description
_atom_type_scat_dispersion_real
_atom_type_scat_dispersion_imag
_atom_type_scat_source
C C 0.0033 0.0016 'International Tables Vol C Tables 4.2.6.8 and 6.1.1.4'
H H 0.0000 0.0000 'International Tables Vol C Tables 4.2.6.8 and 6.1.1.4'
N N 0.0061 0.0033 'International Tables Vol C Tables 4.2.6.8 and 6.1.1.4'
O O 0.0106 0.0060 'International Tables Vol C Tables 4.2.6.8 and 6.1.1.4'

loop_
_geom_angle_atom_site_label_1
_geom_angle_atom_site_label_2
_geom_angle_atom_site_label_3
_geom_angle
C4 N1 C1 108.64(19)
C4 N1 H1 123.2(15)
C1 N1 H1 128.0(15)
C25 N2 C22 108.68(19)
C25 N2 H2 123.7(17)
C22 N2 H2 127.6(17)
C13 O1 H2 169.0(7)
C13 O2 C14 117.31(17)
C34 O3 H1 165.8(6)
C34 O4 C35 117.61(18)
N1 C1 C2 109.50(19)
N1 C1 C13 117.38(19)
C2 C1 C13 133.07(19)
C1 C2 C3 105.95(18)
C1 C2 C16 130.26(19)
C3 C2 C16 123.76(18)
C4 C3 C12 119.76(19)
C4 C3 C2 107.87(19)
C12 C3 C2 132.3(2)
N1 C4 C3 108.02(18)
N1 C4 C5 129.4(2)
C3 C4 C5 122.5(2)
C6 C5 C10 119.94(19)
C6 C5 C4 124.1(2)
C10 C5 C4 116.0(2)
C7 C6 C5 120.3(2)
C7 C6 H6 119.9
C5 C6 H6 119.9
C6 C7 C8 120.1(3)
C6 C7 H7 119.9
C8 C7 H7 119.9
C9 C8 C7 120.5(2)
C9 C8 H8 119.8
C7 C8 H8 119.8
C8 C9 C10 121.6(2)
C8 C9 H9 119.2
C10 C9 H9 119.2
C9 C10 C5 117.6(2)
C9 C10 C11 121.7(2)
C5 C10 C11 120.65(19)
C12 C11 C10 122.1(2)
C12 C11 H11 119.0
C10 C11 H11 119.0
C11 C12 C3 119.0(2)
C11 C12 H12 120.5
C3 C12 H12 120.5
O1 C13 O2 124.9(2)
O1 C13 C1 123.6(2)
O2 C13 C1 111.49(19)
O2 C14 C15 107.69(19)
O2 C14 H14A 110.2
C15 C14 H14A 110.2
O2 C14 H14B 110.2
C15 C14 H14B 110.2
H14A C14 H14B 108.5
C14 C15 H15A 109.5
C14 C15 H15B 109.5
H15A C15 H15B 109.5
C14 C15 H15C 109.5
H15A C15 H15C 109.5
H15B C15 H15C 109.5
C21 C16 C17 117.8(2)
C21 C16 C2 119.90(19)
C17 C16 C2 122.30(19)
C18 C17 C16 120.7(2)
C18 C17 H17 119.7
C16 C17 H17 119.7
C19 C18 C17 120.8(2)
C19 C18 H18 119.6
C17 C18 H18 119.6
C18 C19 C20 119.8(2)
C18 C19 H19 120.1
C20 C19 H19 120.1
C21 C20 C19 119.5(2)
C21 C20 H20 120.2
C19 C20 H20 120.2
C20 C21 C16 121.5(2)
C20 C21 H21 119.3
C16 C21 H21 119.3
N2 C22 C23 109.76(19)
N2 C22 C34 117.0(2)
C23 C22 C34 133.2(2)
C22 C23 C24 105.23(18)
C22 C23 C37 129.41(19)
C24 C23 C37 125.28(19)
C25 C24 C33 118.9(2)
C25 C24 C23 108.20(19)
C33 C24 C23 132.9(2)
N2 C25 C24 108.11(19)
N2 C25 C26 128.8(2)
C24 C25 C26 123.0(2)
C27 C26 C31 119.5(2)
C27 C26 C25 124.2(2)
C31 C26 C25 116.3(2)
C28 C27 C26 121.0(2)
C28 C27 H27 119.5
C26 C27 H27 119.5
C27 C28 C29 119.8(3)
C27 C28 H28 120.1
C29 C28 H28 120.1
C30 C29 C28 120.8(2)
C30 C29 H29 119.6
C28 C29 H29 119.6
C29 C30 C31 121.0(2)
C29 C30 H30 119.5
C31 C30 H30 119.5
C30 C31 C26 117.9(2)
C30 C31 C32 121.9(2)
C26 C31 C32 120.2(2)
C33 C32 C31 122.0(2)
C33 C32 H32 119.0
C31 C32 H32 119.0
C32 C33 C24 119.6(2)
C32 C33 H33 120.2
C24 C33 H33 120.2
O3 C34 O4 124.6(2)
O3 C34 C22 123.7(2)
O4 C34 C22 111.61(19)
O4 C35 C36 110.9(2)
O4 C35 H35A 109.5
C36 C35 H35A 109.5
O4 C35 H35B 109.5
C36 C35 H35B 109.5
H35A C35 H35B 108.0
C35 C36 H36A 109.5
C35 C36 H36B 109.5
H36A C36 H36B 109.5
C35 C36 H36C 109.5
H36A C36 H36C 109.5
H36B C36 H36C 109.5
C42 C37 C38 117.6(2)
C42 C37 C23 120.49(19)
C38 C37 C23 121.8(2)
C39 C38 C37 120.5(2)
C39 C38 H38 119.8
C37 C38 H38 119.8
C40 C39 C38 121.4(2)
C40 C39 H39 119.3
C38 C39 H39 119.3
C39 C40 C41 118.8(2)
C39 C40 H40 120.6
C41 C40 H40 120.6
C42 C41 C40 120.1(2)
C42 C41 H41 119.9
C40 C41 H41 119.9
C41 C42 C37 121.5(2)
C41 C42 H42 119.3
C37 C42 H42 119.3

loop_
_geom_bond_atom_site_label_1
_geom_bond_atom_site_label_2
_geom_bond_distance
N1 C4 1.372(3)
N1 C1 1.382(3)
N1 H1 0.894(16)
N2 C25 1.369(3)
N2 C22 1.380(3)
N2 H2 0.875(16)
O1 C13 1.204(2)
O2 C13 1.323(2)
O2 C14 1.453(3)
O3 C34 1.209(2)
O4 C34 1.329(2)
O4 C35 1.447(3)
C1 C2 1.382(3)
C1 C13 1.474(3)
C2 C3 1.429(3)
C2 C16 1.479(3)
C3 C4 1.394(3)
C3 C12 1.427(3)
C4 C5 1.434(3)
C5 C6 1.400(3)
C5 C10 1.423(3)
C6 C7 1.373(3)
C6 H6 0.9300
C7 C8 1.396(4)
C7 H7 0.9300
C8 C9 1.358(3)
C8 H8 0.9300
C9 C10 1.408(3)
C9 H9 0.9300
C10 C11 1.426(3)
C11 C12 1.357(3)
C11 H11 0.9300
C12 H12 0.9300
C14 C15 1.506(3)
C14 H14A 0.9700
C14 H14B 0.9700
C15 H15A 0.9600
C15 H15B 0.9600
C15 H15C 0.9600
C16 C21 1.385(3)
C16 C17 1.392(3)
C17 C18 1.370(3)
C17 H17 0.9300
C18 C19 1.367(3)
C18 H18 0.9300
C19 C20 1.380(3)
C19 H19 0.9300
C20 C21 1.376(3)
C20 H20 0.9300
C21 H21 0.9300
C22 C23 1.395(3)
C22 C34 1.470(3)
C23 C24 1.430(3)
C23 C37 1.473(3)
C24 C25 1.396(3)
C24 C33 1.424(3)
C25 C26 1.423(3)
C26 C27 1.397(3)
C26 C31 1.420(3)
C27 C28 1.364(3)
C27 H27 0.9300
C28 C29 1.394(3)
C28 H28 0.9300
C29 C30 1.359(3)
C29 H29 0.9300
C30 C31 1.412(3)
C30 H30 0.9300
C31 C32 1.428(3)
C32 C33 1.355(3)
C32 H32 0.9300
C33 H33 0.9300
C35 C36 1.489(4)
C35 H35A 0.9700
C35 H35B 0.9700
C36 H36A 0.9600
C36 H36B 0.9600
C36 H36C 0.9600
C37 C42 1.387(3)
C37 C38 1.392(3)
C38 C39 1.377(3)
C38 H38 0.9300
C39 C40 1.370(3)
C39 H39 0.9300
C40 C41 1.383(3)
C40 H40 0.9300
C41 C42 1.378(3)
C41 H41 0.9300
C42 H42 0.9300

loop_
_geom_hbond_atom_site_label_D
_geom_hbond_atom_site_label_H
_geom_hbond_atom_site_label_A
_geom_hbond_distance_DH
_geom_hbond_distance_HA
_geom_hbond_distance_DA
_geom_hbond_angle_DHA
N2 H2 O1 0.875(16) 2.079(16) 2.948(3) 172(2)
N1 H1 O3 0.894(16) 2.138(16) 3.032(2) 179(2)

loop_
_geom_torsion_atom_site_label_1
_geom_torsion_atom_site_label_2
_geom_torsion_atom_site_label_3
_geom_torsion_atom_site_label_4
_geom_torsion
C4 N1 C1 C2 -0.4(2)
C4 N1 C1 C13 -178.19(17)
N1 C1 C2 C3 1.0(2)
C13 C1 C2 C3 178.3(2)
N1 C1 C2 C16 -177.19(19)
C13 C1 C2 C16 0.1(4)
C1 C2 C3 C4 -1.3(2)
C16 C2 C3 C4 177.09(18)
C1 C2 C3 C12 175.4(2)
C16 C2 C3 C12 -6.3(3)
C1 N1 C4 C3 -0.4(2)
C1 N1 C4 C5 -177.28(19)
C12 C3 C4 N1 -176.09(18)
C2 C3 C4 N1 1.1(2)
C12 C3 C4 C5 1.0(3)
C2 C3 C4 C5 178.17(18)
N1 C4 C5 C6 -3.2(3)
C3 C4 C5 C6 -179.6(2)
N1 C4 C5 C10 175.7(2)
C3 C4 C5 C10 -0.7(3)
C10 C5 C6 C7 0.5(3)
C4 C5 C6 C7 179.4(2)
C5 C6 C7 C8 -0.3(4)
C6 C7 C8 C9 0.2(4)
C7 C8 C9 C10 -0.3(4)
C8 C9 C10 C5 0.5(3)
C8 C9 C10 C11 -178.7(2)
C6 C5 C10 C9 -0.6(3)
C4 C5 C10 C9 -179.57(18)
C6 C5 C10 C11 178.61(19)
C4 C5 C10 C11 -0.3(3)
C9 C10 C11 C12 -179.6(2)
C5 C10 C11 C12 1.1(3)
C10 C11 C12 C3 -0.9(3)
C4 C3 C12 C11 -0.2(3)
C2 C3 C12 C11 -176.5(2)
H2 O1 C13 O2 -153(4)
H2 O1 C13 C1 27(4)
C14 O2 C13 O1 -1.9(3)
C14 O2 C13 C1 177.78(17)
N1 C1 C13 O1 1.3(3)
C2 C1 C13 O1 -175.9(2)
N1 C1 C13 O2 -178.40(17)
C2 C1 C13 O2 4.5(3)
C13 O2 C14 C15 -172.56(18)
C1 C2 C16 C21 125.1(2)
C3 C2 C16 C21 -52.9(3)
C1 C2 C16 C17 -56.0(3)
C3 C2 C16 C17 126.1(2)
C21 C16 C17 C18 0.1(3)
C2 C16 C17 C18 -178.82(19)
C16 C17 C18 C19 -0.1(3)
C17 C18 C19 C20 0.1(3)
C18 C19 C20 C21 -0.2(3)
C19 C20 C21 C16 0.2(3)
C17 C16 C21 C20 -0.2(3)
C2 C16 C21 C20 178.76(19)
C25 N2 C22 C23 1.0(2)
C25 N2 C22 C34 -177.38(18)
N2 C22 C23 C24 -1.3(2)
C34 C22 C23 C24 176.6(2)
N2 C22 C23 C37 175.59(19)
C34 C22 C23 C37 -6.4(4)
C22 C23 C24 C25 1.2(2)
C37 C23 C24 C25 -175.87(18)
C22 C23 C24 C33 179.0(2)
C37 C23 C24 C33 1.9(4)
C22 N2 C25 C24 -0.2(2)
C22 N2 C25 C26 -178.60(19)
C33 C24 C25 N2 -178.82(19)
C23 C24 C25 N2 -0.7(2)
C33 C24 C25 C26 -0.3(3)
C23 C24 C25 C26 177.89(18)
N2 C25 C26 C27 1.9(4)
C24 C25 C26 C27 -176.3(2)
N2 C25 C26 C31 -179.8(2)
C24 C25 C26 C31 1.9(3)
C31 C26 C27 C28 -0.4(3)
C25 C26 C27 C28 177.8(2)
C26 C27 C28 C29 1.5(4)
C27 C28 C29 C30 -0.8(4)
C28 C29 C30 C31 -1.0(4)
C29 C30 C31 C26 2.0(3)
C29 C30 C31 C32 -176.2(2)
C27 C26 C31 C30 -1.3(3)
C25 C26 C31 C30 -179.68(19)
C27 C26 C31 C32 177.0(2)
C25 C26 C31 C32 -1.4(3)
C30 C31 C32 C33 177.3(2)
C26 C31 C32 C33 -0.9(3)
C31 C32 C33 C24 2.7(3)
C25 C24 C33 C32 -2.1(3)
C23 C24 C33 C32 -179.7(2)
H1 O3 C34 O4 -139(2)
H1 O3 C34 C22 40(2)
C35 O4 C34 O3 -7.1(3)
C35 O4 C34 C22 173.69(19)
N2 C22 C34 O3 -13.0(3)
C23 C22 C34 O3 169.2(2)
N2 C22 C34 O4 166.26(17)
C23 C22 C34 O4 -11.6(3)
C34 O4 C35 C36 -81.1(3)
C22 C23 C37 C42 136.0(2)
C24 C23 C37 C42 -47.6(3)
C22 C23 C37 C38 -46.9(3)
C24 C23 C37 C38 129.4(2)
C42 C37 C38 C39 -1.5(3)
C23 C37 C38 C39 -178.7(2)
C37 C38 C39 C40 0.5(4)
C38 C39 C40 C41 1.1(4)
C39 C40 C41 C42 -1.4(4)
C40 C41 C42 C37 0.3(4)
C38 C37 C42 C41 1.2(3)
C23 C37 C42 C41 178.3(2)
